data_1557480
loop_
_publ_author_name
'Sundberg, Markku R.'
'Klinga, Martti'
'Uggla, Rolf'
'Bockelmann, Wolfgang'
'Valo, Jaana'

_publ_section_title
;
 Crystal and Molecular Structure of
 trans-Di(benzoato-O)bis(1,3-diamino-2-hydroxypropane-N,N')copper(II) at
 193 and 296 K
;
_journal_name_full 'Acta Chemica Scandinavica'
_journal_page_first 405
_journal_page_last 410
_journal_paper_doi 10.3891/acta.chem.scand.50-0405
_journal_volume 50
_journal_year 1996
_chemical_formula_sum 'C20 H30 Cu N4 O6'
_chemical_formula_weight 486.03
_chemical_name_common
;
trans-Di(benzoato-O)bis(1,3-diamino-2-hydroxypropane-N,N')copper(II) 
;
_space_group_IT_number 14
_space_group_name_Hall '-P 2ybc'
_space_group_name_H-M_alt 'P 1 21/c 1'
_symmetry_cell_setting monoclinic
_symmetry_Int_Tables_number 14
_symmetry_space_group_name_Hall '-P 2ybc'
_symmetry_space_group_name_H-M 'P 1 21/c 1'
_cell_angle_alpha 90.
_cell_angle_beta 95.12(2)
_cell_angle_gamma 90.
_cell_formula_units_Z 2
_cell_length_a 6.519(2)
_cell_length_b 7.205(2)
_cell_length_c 24.445(5)
_cell_volume 1143.6(5)
_diffrn_ambient_temperature 296
_diffrn_radiation_probe x-ray
_diffrn_radiation_type MoK\a
_diffrn_radiation_wavelength 0.71073
_exptl_absorpt_coefficient_mu 0.996
_exptl_crystal_density_diffrn 1.404
_exptl_crystal_F_000 510
_refine_ls_number_reflns 1755
_refine_ls_R_factor_gt 0.049
_refine_ls_wR_factor_gt 0.045
_cod_data_source_file Acta-Chem-Scand-1996-50-405-2.cif
_cod_data_source_block 1
_cod_original_sg_symbol_H-M 'P 21/c'
_cod_database_code 1557480

loop_
_space_group_symop_id
_space_group_symop_operation_xyz
1 x,y,z
2 -x,1/2+y,1/2-z
3 -x,-y,-z
4 x,1/2-y,1/2+z

loop_
_atom_site_label
_atom_site_type_symbol
_atom_site_thermal_displace_type
_atom_site_fract_x
_atom_site_fract_y
_atom_site_fract_z
_atom_site_occupancy
_atom_site_U_iso_or_equiv
_atom_site_calc_flag
_atom_site_refinement_flags
_atom_site_disorder_assembly
_atom_site_disorder_group
Cu Cu Uiso 0.50000 0.50000 0.50000 1.000 0.0417(2) . . . .
O1 O Uiso 0.6041(4) 0.6988(4) 0.42450(10) 1.000 0.0500(10) . . . .
O2 O Uiso 0.9409(4) 0.6591(4) 0.44130(10) 1.000 0.0590(10) . . . .
O3 O Uiso 0.4018(5) 0.0245(4) 0.42760(10) 1.000 0.0540(10) . . . .
N1 N Uiso 0.6846(6) 0.2843(5) 0.4816(2) 1.000 0.0480(10) . . . .
N2 N Uiso 0.2731(5) 0.3855(5) 0.4493(2) 1.000 0.0450(10) . . . .
C1 C Uiso 0.6917(7) 0.2317(6) 0.4233(2) 1.000 0.049(2) . . . .
C2 C Uiso 0.4813(7) 0.1720(6) 0.3978(2) 1.000 0.0490(10) . . . .
C3 C Uiso 0.3216(8) 0.3250(7) 0.3942(2) 1.000 0.053(2) . . . .
C4 C Uiso 0.8165(6) 0.7822(6) 0.3550(2) 1.000 0.0450(10) . . . .
C5 C Uiso 0.6528(8) 0.7926(7) 0.3148(2) 1.000 0.060(2) . . . .
C6 C Uiso 0.6790(10) 0.8674(9) 0.2640(2) 1.000 0.081(2) . . . .
C7 C Uiso 0.8670(10) 0.9365(9) 0.2539(2) 1.000 0.093(3) . . . .
C8 C Uiso 1.0280(10) 0.9287(9) 0.2927(2) 1.000 0.086(3) . . . .
C9 C Uiso 1.0046(8) 0.8506(8) 0.3430(2) 1.000 0.064(2) . . . .
C10 C Uiso 0.7847(7) 0.7070(6) 0.4116(2) 1.000 0.0430(10) . . . .

loop_
_atom_type_symbol
_atom_type_description
_atom_type_scat_dispersion_real
_atom_type_scat_dispersion_imag
_atom_type_scat_source
C C 0.0033 0.0016 ' International Tables Vol C Tables 4.2.6.8 and 6.1.1.4'
Cu Cu 0.3201 1.2651 ' International Tables Vol C Tables 4.2.6.8 and 6.1.1.4'
N N 0.0061 0.0033 ' International Tables Vol C Tables 4.2.6.8 and 6.1.1.4'
O O 0.0106 0.0060 ' International Tables Vol C Tables 4.2.6.8 and 6.1.1.4'

loop_
_geom_angle_atom_site_label_1
_geom_angle_atom_site_label_2
_geom_angle_atom_site_label_3
_geom_angle
_geom_angle_site_symmetry_1
_geom_angle_site_symmetry_2
_geom_angle_site_symmetry_3
_geom_angle_publ_flag
O1 Cu N1 94.01(14) . . . yes
O1 Cu N2 90.76(14) . . . yes
O1 Cu O1 180.00 . . 3_666 yes
O1 Cu N1 85.99(14) . . 3_666 yes
O1 Cu N2 89.24(14) . . 3_666 yes
N1 Cu N2 88.15(16) . . . yes
O1 Cu N1 85.99(14) 3_666 . . yes
N1 Cu N1 180.00 . . 3_666 yes
N1 Cu N2 91.85(16) . . 3_666 yes
O1 Cu N2 89.24(14) 3_666 . . yes
N1 Cu N2 91.85(16) 3_666 . . yes
N2 Cu N2 180.00 . . 3_666 yes
O1 Cu N1 94.01(14) 3_666 . 3_666 yes
O1 Cu N2 90.76(14) 3_666 . 3_666 yes
N1 Cu N2 88.15(16) 3_666 . 3_666 yes
Cu O1 C10 122.9(3) . . . yes
Cu N1 C1 118.5(3) . . . yes
Cu N2 C3 118.4(3) . . . yes
N1 C1 C2 111.3(4) . . . yes
O3 C2 C1 111.2(4) . . . yes
O3 C2 C3 107.2(4) . . . yes
C1 C2 C3 114.2(4) . . . no
N2 C3 C2 111.4(4) . . . yes
C5 C4 C9 118.2(4) . . . no
C5 C4 C10 120.4(4) . . . no
C9 C4 C10 121.3(4) . . . no
C4 C5 C6 120.7(5) . . . no
C5 C6 C7 119.4(5) . . . no
C6 C7 C8 120.8(5) . . . no
C7 C8 C9 120.3(6) . . . no
C4 C9 C8 120.6(5) . . . no
O1 C10 O2 125.5(4) . . . yes
O1 C10 C4 117.2(4) . . . yes
O2 C10 C4 117.4(4) . . . yes

loop_
_geom_bond_atom_site_label_1
_geom_bond_atom_site_label_2
_geom_bond_distance
_geom_bond_site_symmetry_1
_geom_bond_site_symmetry_2
_geom_bond_publ_flag
Cu O1 2.478(3) . . yes
Cu N1 2.040(4) . . yes
Cu N2 2.019(4) . . yes
Cu O1 2.478(3) . 3_666 yes
Cu N1 2.040(4) . 3_666 yes
Cu N2 2.019(4) . 3_666 yes
O1 C10 1.247(5) . . yes
O2 C10 1.245(5) . . yes
O3 C2 1.413(5) . . yes
N1 C1 1.479(7) . . yes
N2 C3 1.477(7) . . yes
C1 C2 1.517(7) . . no
C2 C3 1.513(7) . . no
C4 C5 1.387(7) . . no
C4 C9 1.377(7) . . no
C4 C10 1.517(7) . . no
C5 C6 1.378(7) . . no
C6 C7 1.366(9) . . no
C7 C8 1.352(8) . . no
C8 C9 1.373(7) . . no

loop_
_geom_torsion_atom_site_label_1
_geom_torsion_atom_site_label_2
_geom_torsion_atom_site_label_3
_geom_torsion_atom_site_label_4
_geom_torsion
_geom_torsion_site_symmetry_1
_geom_torsion_site_symmetry_2
_geom_torsion_site_symmetry_3
_geom_torsion_site_symmetry_4
_geom_torsion_publ_flag
N1 Cu O1 C10 -39.5(3) . . . . no
N2 Cu O1 C10 -127.7(3) . . . . no
N1 Cu O1 C10 140.5(3) 3_666 . . . no
N2 Cu O1 C10 52.3(3) 3_666 . . . no
O1 Cu N1 C1 -43.4(3) . . . . no
N2 Cu N1 C1 47.2(3) . . . . no
O1 Cu N1 C1 136.6(3) 3_666 . . . no
N2 Cu N1 C1 -132.8(3) 3_666 . . . no
O1 Cu N2 C3 46.1(3) . . . . no
N1 Cu N2 C3 -47.9(3) . . . . no
O1 Cu N2 C3 -133.9(3) 3_666 . . . no
N1 Cu N2 C3 132.1(3) 3_666 . . . no
Cu O1 C10 O2 -19.2(6) . . . . no
Cu O1 C10 C4 161.0(3) . . . . no
Cu N1 C1 C2 -61.0(4) . . . . no
Cu N2 C3 C2 62.9(5) . . . . no
N1 C1 C2 O3 -56.5(5) . . . . no
N1 C1 C2 C3 65.0(5) . . . . no
O3 C2 C3 N2 57.8(5) . . . . no
C1 C2 C3 N2 -65.8(5) . . . . no
C9 C4 C5 C6 0.8(8) . . . . no
C10 C4 C5 C6 177.5(5) . . . . no
C5 C4 C9 C8 0.7(8) . . . . no
C10 C4 C9 C8 -176.0(5) . . . . no
C5 C4 C10 O1 -17.1(6) . . . . no
C5 C4 C10 O2 163.1(4) . . . . no
C9 C4 C10 O1 159.5(4) . . . . no
C9 C4 C10 O2 -20.3(6) . . . . no
C4 C5 C6 C7 -1.8(9) . . . . no
C5 C6 C7 C8 1.4(10) . . . . no
C6 C7 C8 C9 0.1(10) . . . . no
C7 C8 C9 C4 -1.2(9) . . . . no
